data_7700963
loop_
_publ_author_name
'Ovchinnikov, Alexander'
'Bobev, Svilen'

_publ_section_title
;
 Multifaceted Sn-Sn bonding in the solid state. Synthesis and structural
 characterization of four new Ca-Li-Sn compounds.
;
_journal_issue 38
_journal_name_full 'Dalton transactions (Cambridge, England : 2003)'
_journal_page_first 14398
_journal_page_last 14407
_journal_paper_doi 10.1039/c9dt02803j
_journal_volume 48
_journal_year 2019
_chemical_formula_sum 'Ca8.85 Li2 Sn10'
_chemical_formula_weight 1555.29
_space_group_crystal_system monoclinic
_space_group_IT_number 12
_space_group_name_Hall '-C 2y'
_space_group_name_H-M_alt 'C 1 2/m 1'
_symmetry_space_group_name_Hall '-C 2y'
_symmetry_space_group_name_H-M 'C 1 2/m 1'
_audit_creation_method SHELXL-2014/7
_audit_update_record
;
2019-07-05 deposited with the CCDC.    2019-08-29 downloaded from the CCDC.
;
_cell_angle_alpha 90
_cell_angle_beta 101.6030(10)
_cell_angle_gamma 90
_cell_formula_units_Z 2
_cell_length_a 22.547(2)
_cell_length_b 4.7638(5)
_cell_length_c 11.4870(11)
_cell_measurement_reflns_used 5498
_cell_measurement_temperature 200(2)
_cell_measurement_theta_max 30.53
_cell_measurement_theta_min 2.31
_cell_volume 1208.6(2)
_computing_cell_refinement 'Bruker SAINT'
_computing_data_collection 'Bruker APEX2'
_computing_data_reduction 'Bruker SAINT'
_computing_structure_refinement 'SHELXL-2014/7 (Sheldrick, 2014)'
_computing_structure_solution SHELXT
_diffrn_ambient_temperature 200(2)
_diffrn_measured_fraction_theta_full 0.999
_diffrn_measured_fraction_theta_max 0.984
_diffrn_measurement_device_type 'CCD area detector'
_diffrn_measurement_method 'phi and omega scans'
_diffrn_radiation_type MoK\a
_diffrn_radiation_wavelength 0.71073
_diffrn_reflns_av_R_equivalents 0.0217
_diffrn_reflns_av_unetI/netI 0.0165
_diffrn_reflns_Laue_measured_fraction_full 0.999
_diffrn_reflns_Laue_measured_fraction_max 0.984
_diffrn_reflns_limit_h_max 32
_diffrn_reflns_limit_h_min -32
_diffrn_reflns_limit_k_max 6
_diffrn_reflns_limit_k_min -6
_diffrn_reflns_limit_l_max 16
_diffrn_reflns_limit_l_min -16
_diffrn_reflns_number 11062
_diffrn_reflns_point_group_measured_fraction_full 0.999
_diffrn_reflns_point_group_measured_fraction_max 0.984
_diffrn_reflns_theta_full 25.242
_diffrn_reflns_theta_max 30.628
_diffrn_reflns_theta_min 1.810
_diffrn_source 'sealed tube'
_exptl_absorpt_coefficient_mu 12.000
_exptl_absorpt_correction_T_max 0.27
_exptl_absorpt_correction_T_min 0.20
_exptl_absorpt_correction_type multi-scan
_exptl_crystal_colour grey
_exptl_crystal_density_diffrn 4.274
_exptl_crystal_description block
_exptl_crystal_F_000 1366
_exptl_crystal_size_max 0.130
_exptl_crystal_size_mid 0.100
_exptl_crystal_size_min 0.050
_refine_diff_density_max 0.948
_refine_diff_density_min -0.904
_refine_diff_density_rms 0.186
_refine_ls_extinction_method none
_refine_ls_goodness_of_fit_ref 1.105
_refine_ls_hydrogen_treatment undef
_refine_ls_matrix_type full
_refine_ls_number_parameters 66
_refine_ls_number_reflns 2035
_refine_ls_number_restraints 0
_refine_ls_restrained_S_all 1.105
_refine_ls_R_factor_all 0.0202
_refine_ls_R_factor_gt 0.0182
_refine_ls_shift/su_max 0.003
_refine_ls_shift/su_mean 0.000
_refine_ls_structure_factor_coef Fsqd
_refine_ls_weighting_details 'w=1/[\s^2^(Fo^2^)+(0.0189P)^2^+0.8825P] where P=(Fo^2^+2Fc^2^)/3'
_refine_ls_weighting_scheme calc
_refine_ls_wR_factor_gt 0.0392
_refine_ls_wR_factor_ref 0.0398
_reflns_Friedel_coverage 0.000
_reflns_number_gt 1908
_reflns_number_total 2035
_reflns_threshold_expression 'I > 2\s(I)'
_cod_data_source_file c9dt02803j2.cif
_cod_data_source_block shelx_CCDC3
_cod_depositor_comments 'Adding full bibliography for 7700960--7700963.cif.'
_cod_database_code 7700963
_shelx_shelxl_version_number 2014/7
_shelx_space_group_comment
;
The symmetry employed for this shelxl refinement is uniquely defined
by the following loop, which should always be used as a source of
symmetry information in preference to the above space-group names.
They are only intended as comments.
;
_shelx_estimated_absorpt_t_min 0.305
_shelx_estimated_absorpt_t_max 0.585

loop_
_space_group_symop_operation_xyz
'x, y, z'
'-x, y, -z'
'x+1/2, y+1/2, z'
'-x+1/2, y+1/2, -z'
'-x, -y, -z'
'x, -y, z'
'-x+1/2, -y+1/2, -z'
'x+1/2, -y+1/2, z'

loop_
_atom_site_label
_atom_site_type_symbol
_atom_site_fract_x
_atom_site_fract_y
_atom_site_fract_z
_atom_site_U_iso_or_equiv
_atom_site_adp_type
_atom_site_occupancy
_atom_site_site_symmetry_order
_atom_site_calc_flag
_atom_site_refinement_flags_posn
_atom_site_refinement_flags_adp
_atom_site_refinement_flags_occupancy
Ca1 Ca 0.05516(3) 0.0000 0.65052(6) 0.01104(14) Uani 1 2 d S T P
Ca2 Ca 0.10531(3) 0.0000 0.30789(7) 0.01183(14) Uani 1 2 d S T P
Ca3 Ca 0.20805(3) 0.0000 0.09185(6) 0.01081(13) Uani 1 2 d S T P
Ca4 Ca 0.30477(3) 0.0000 0.40252(7) 0.01228(14) Uani 1 2 d S T P
Ca5 Ca 0.0000 0.0000 0.0000 0.0139(4) Uani 0.843(5) 4 d S T P
Li1 Li 0.3689(3) 0.0000 0.1334(6) 0.0178(14) Uani 1 2 d S T P
Sn1 Sn 0.19131(2) 0.0000 0.80240(2) 0.01016(6) Uani 1 2 d S T P
Sn2 Sn 0.29465(2) 0.0000 0.68522(2) 0.01022(6) Uani 1 2 d S T P
Sn3 Sn 0.44453(2) 0.0000 0.54418(2) 0.00997(6) Uani 1 2 d S T P
Sn4 Sn 0.49905(2) 0.0000 0.20321(2) 0.01051(6) Uani 1 2 d S T P
Sn5 Sn 0.60780(2) 0.0000 0.10164(2) 0.01033(6) Uani 1 2 d S T P

loop_
_atom_site_aniso_label
_atom_site_aniso_U_11
_atom_site_aniso_U_22
_atom_site_aniso_U_33
_atom_site_aniso_U_23
_atom_site_aniso_U_13
_atom_site_aniso_U_12
Ca1 0.0104(3) 0.0107(3) 0.0119(3) 0.000 0.0019(3) 0.000
Ca2 0.0124(3) 0.0093(3) 0.0148(4) 0.000 0.0051(3) 0.000
Ca3 0.0117(3) 0.0108(3) 0.0105(3) 0.000 0.0035(2) 0.000
Ca4 0.0115(3) 0.0135(3) 0.0114(3) 0.000 0.0013(3) 0.000
Ca5 0.0190(6) 0.0101(6) 0.0106(6) 0.000 -0.0016(5) 0.000
Li1 0.013(3) 0.022(4) 0.017(3) 0.000 0.001(3) 0.000
Sn1 0.00963(11) 0.01066(12) 0.01041(12) 0.000 0.00254(8) 0.000
Sn2 0.00965(11) 0.01112(12) 0.01004(12) 0.000 0.00236(8) 0.000
Sn3 0.00994(11) 0.01065(12) 0.00963(11) 0.000 0.00267(9) 0.000
Sn4 0.00963(11) 0.01133(12) 0.01097(12) 0.000 0.00306(8) 0.000
Sn5 0.01022(11) 0.01099(12) 0.01018(12) 0.000 0.00301(8) 0.000

loop_
_atom_type_symbol
_atom_type_description
_atom_type_scat_dispersion_real
_atom_type_scat_dispersion_imag
_atom_type_scat_source
Ca Ca 0.2262 0.3064 'International Tables Vol C Tables 4.2.6.8 and 6.1.1.4'
Li Li -0.0003 0.0001 'International Tables Vol C Tables 4.2.6.8 and 6.1.1.4'
Sn Sn -0.6537 1.4246 'International Tables Vol C Tables 4.2.6.8 and 6.1.1.4'

loop_
_geom_angle_atom_site_label_1
_geom_angle_atom_site_label_2
_geom_angle_atom_site_label_3
_geom_angle
_geom_angle_site_symmetry_1
_geom_angle_site_symmetry_3
Sn1 Ca1 Sn3 103.795(16) . 7_546
Sn1 Ca1 Sn3 103.795(16) . 7_556
Sn3 Ca1 Sn3 93.57(2) 7_546 7_556
Sn1 Ca1 Sn4 97.778(17) . 7_556
Sn3 Ca1 Sn4 158.36(2) 7_546 7_556
Sn3 Ca1 Sn4 82.757(10) 7_556 7_556
Sn1 Ca1 Sn4 97.778(17) . 7_546
Sn3 Ca1 Sn4 82.757(10) 7_546 7_546
Sn3 Ca1 Sn4 158.36(2) 7_556 7_546
Sn4 Ca1 Sn4 92.81(2) 7_556 7_546
Sn1 Ca1 Sn3 136.762(9) . 3_445
Sn3 Ca1 Sn3 50.381(10) 7_546 3_445
Sn3 Ca1 Sn3 110.97(2) 7_556 3_445
Sn4 Ca1 Sn3 111.13(2) 7_556 3_445
Sn4 Ca1 Sn3 51.035(10) 7_546 3_445
Sn1 Ca1 Sn3 136.762(9) . 3_455
Sn3 Ca1 Sn3 110.97(2) 7_546 3_455
Sn3 Ca1 Sn3 50.381(10) 7_556 3_455
Sn4 Ca1 Sn3 51.035(9) 7_556 3_455
Sn4 Ca1 Sn3 111.13(2) 7_546 3_455
Sn3 Ca1 Sn3 86.158(18) 3_445 3_455
Sn1 Ca1 Li1 50.03(8) . 7_556
Sn3 Ca1 Li1 152.20(10) 7_546 7_556
Sn3 Ca1 Li1 85.63(8) 7_556 7_556
Sn4 Ca1 Li1 49.09(9) 7_556 7_556
Sn4 Ca1 Li1 107.45(9) 7_546 7_556
Sn3 Ca1 Li1 153.84(10) 3_445 7_556
Sn3 Ca1 Li1 89.84(7) 3_455 7_556
Sn1 Ca1 Li1 50.03(8) . 7_546
Sn3 Ca1 Li1 85.63(8) 7_546 7_546
Sn3 Ca1 Li1 152.20(10) 7_556 7_546
Sn4 Ca1 Li1 107.45(9) 7_556 7_546
Sn4 Ca1 Li1 49.09(9) 7_546 7_546
Sn3 Ca1 Li1 89.84(7) 3_445 7_546
Sn3 Ca1 Li1 153.84(10) 3_455 7_546
Li1 Ca1 Li1 82.47(14) 7_556 7_546
Sn1 Ca1 Ca2 140.67(3) . 5_556
Sn3 Ca1 Ca2 102.850(17) 7_546 5_556
Sn3 Ca1 Ca2 102.850(17) 7_556 5_556
Sn4 Ca1 Ca2 57.776(13) 7_556 5_556
Sn4 Ca1 Ca2 57.776(13) 7_546 5_556
Sn3 Ca1 Ca2 53.354(12) 3_445 5_556
Sn3 Ca1 Ca2 53.354(12) 3_455 5_556
Li1 Ca1 Ca2 104.42(10) 7_556 5_556
Li1 Ca1 Ca2 104.42(10) 7_546 5_556
Sn1 Ca1 Ca1 150.03(3) . 5_556
Sn3 Ca1 Ca1 58.183(14) 7_546 5_556
Sn3 Ca1 Ca1 58.183(14) 7_556 5_556
Sn4 Ca1 Ca1 102.74(2) 7_556 5_556
Sn4 Ca1 Ca1 102.74(2) 7_546 5_556
Sn3 Ca1 Ca1 52.785(12) 3_445 5_556
Sn3 Ca1 Ca1 52.785(12) 3_455 5_556
Li1 Ca1 Ca1 138.75(7) 7_556 5_556
Li1 Ca1 Ca1 138.75(7) 7_546 5_556
Ca2 Ca1 Ca1 69.30(2) 5_556 5_556
Sn1 Ca1 Ca4 53.111(14) . 7_556
Sn3 Ca1 Ca4 102.36(2) 7_546 7_556
Sn3 Ca1 Ca4 50.720(13) 7_556 7_556
Sn4 Ca1 Ca4 91.816(12) 7_556 7_556
Sn4 Ca1 Ca4 150.89(2) 7_546 7_556
Sn3 Ca1 Ca4 149.68(2) 3_445 7_556
Sn3 Ca1 Ca4 93.969(12) 3_455 7_556
Li1 Ca1 Ca4 56.36(10) 7_556 7_556
Li1 Ca1 Ca4 102.26(9) 7_546 7_556
Ca2 Ca1 Ca4 144.340(9) 5_556 7_556
Ca1 Ca1 Ca4 104.22(2) 5_556 7_556
Sn3 Ca2 Sn3 94.09(2) 7_556 7_546
Sn3 Ca2 Sn2 76.304(10) 7_556 7_556
Sn3 Ca2 Sn2 146.03(3) 7_546 7_556
Sn3 Ca2 Sn2 146.03(3) 7_556 7_546
Sn3 Ca2 Sn2 76.304(10) 7_546 7_546
Sn2 Ca2 Sn2 93.49(2) 7_556 7_546
Sn3 Ca2 Sn5 160.26(2) 7_556 3_445
Sn3 Ca2 Sn5 84.610(10) 7_546 3_445
Sn2 Ca2 Sn5 115.03(2) 7_556 3_445
Sn2 Ca2 Sn5 52.622(9) 7_546 3_445
Sn3 Ca2 Sn5 84.610(10) 7_556 3_455
Sn3 Ca2 Sn5 160.26(2) 7_546 3_455
Sn2 Ca2 Sn5 52.622(9) 7_556 3_455
Sn2 Ca2 Sn5 115.03(2) 7_546 3_455
Sn5 Ca2 Sn5 90.02(2) 3_445 3_455
Sn3 Ca2 Sn4 113.71(2) 7_556 3_445
Sn3 Ca2 Sn4 51.896(10) 7_546 3_445
Sn2 Ca2 Sn4 161.18(3) 7_556 3_445
Sn2 Ca2 Sn4 86.115(9) 7_546 3_445
Sn5 Ca2 Sn4 50.940(9) 3_445 3_445
Sn5 Ca2 Sn4 110.78(2) 3_455 3_445
Sn3 Ca2 Sn4 51.896(10) 7_556 3_455
Sn3 Ca2 Sn4 113.71(2) 7_546 3_455
Sn2 Ca2 Sn4 86.115(9) 7_556 3_455
Sn2 Ca2 Sn4 161.18(3) 7_546 3_455
Sn5 Ca2 Sn4 110.78(2) 3_445 3_455
Sn5 Ca2 Sn4 50.940(9) 3_455 3_455
Sn4 Ca2 Sn4 88.265(19) 3_445 3_455
Sn3 Ca2 Ca3 132.462(11) 7_556 .
Sn3 Ca2 Ca3 132.462(11) 7_546 .
Sn2 Ca2 Ca3 59.810(14) 7_556 .
Sn2 Ca2 Ca3 59.810(13) 7_546 .
Sn5 Ca2 Ca3 55.247(13) 3_445 .
Sn5 Ca2 Ca3 55.247(13) 3_455 .
Sn4 Ca2 Ca3 104.574(19) 3_445 .
Sn4 Ca2 Ca3 104.574(19) 3_455 .
Sn3 Ca2 Ca1 59.288(13) 7_556 5_556
Sn3 Ca2 Ca1 59.288(13) 7_546 5_556
Sn2 Ca2 Ca1 132.569(11) 7_556 5_556
Sn2 Ca2 Ca1 132.569(11) 7_546 5_556
Sn5 Ca2 Ca1 104.067(17) 3_445 5_556
Sn5 Ca2 Ca1 104.067(17) 3_455 5_556
Sn4 Ca2 Ca1 54.426(12) 3_445 5_556
Sn4 Ca2 Ca1 54.426(12) 3_455 5_556
Ca3 Ca2 Ca1 146.37(3) . 5_556
Sn3 Ca2 Ca5 105.437(16) 7_556 .
Sn3 Ca2 Ca5 105.437(16) 7_546 .
Sn2 Ca2 Ca5 108.526(17) 7_556 .
Sn2 Ca2 Ca5 108.526(17) 7_546 .
Sn5 Ca2 Ca5 56.444(12) 3_445 .
Sn5 Ca2 Ca5 56.444(12) 3_455 .
Sn4 Ca2 Ca5 54.341(11) 3_445 .
Sn4 Ca2 Ca5 54.341(11) 3_455 .
Ca3 Ca2 Ca5 74.837(19) . .
Ca1 Ca2 Ca5 71.536(18) 5_556 .
Sn3 Ca2 Ca4 48.925(13) 7_556 7_556
Sn3 Ca2 Ca4 99.30(2) 7_546 7_556
Sn2 Ca2 Ca4 49.917(13) 7_556 7_556
Sn2 Ca2 Ca4 99.84(2) 7_546 7_556
Sn5 Ca2 Ca4 150.73(2) 3_445 7_556
Sn5 Ca2 Ca4 94.661(12) 3_455 7_556
Sn4 Ca2 Ca4 148.62(2) 3_445 7_556
Sn4 Ca2 Ca4 94.293(12) 3_455 7_556
Ca3 Ca2 Ca4 104.99(2) . 7_556
Ca1 Ca2 Ca4 102.76(2) 5_556 7_556
Ca5 Ca2 Ca4 145.875(9) . 7_556
Sn1 Ca3 Sn5 95.442(16) 1_554 3_445
Sn1 Ca3 Sn5 95.442(16) 1_554 3_455
Sn5 Ca3 Sn5 92.36(2) 3_445 3_455
Sn1 Ca3 Sn1 107.480(16) 1_554 7_556
Sn5 Ca3 Sn1 157.01(2) 3_445 7_556
Sn5 Ca3 Sn1 83.853(10) 3_455 7_556
Sn1 Ca3 Sn1 107.480(16) 1_554 7_546
Sn5 Ca3 Sn1 83.853(10) 3_445 7_546
Sn5 Ca3 Sn1 157.01(3) 3_455 7_546
Sn1 Ca3 Sn1 90.81(2) 7_556 7_546
Sn1 Ca3 Sn2 136.644(10) 1_554 7_556
Sn5 Ca3 Sn2 110.65(2) 3_445 7_556
Sn5 Ca3 Sn2 51.129(9) 3_455 7_556
Sn1 Ca3 Sn2 50.306(9) 7_556 7_556
Sn1 Ca3 Sn2 109.19(2) 7_546 7_556
Sn1 Ca3 Sn2 136.644(10) 1_554 7_546
Sn5 Ca3 Sn2 51.129(9) 3_445 7_546
Sn5 Ca3 Sn2 110.65(2) 3_455 7_546
Sn1 Ca3 Sn2 109.19(2) 7_556 7_546
Sn1 Ca3 Sn2 50.307(9) 7_546 7_546
Sn2 Ca3 Sn2 85.566(19) 7_556 7_546
Sn1 Ca3 Li1 92.43(11) 1_554 .
Sn5 Ca3 Li1 132.94(2) 3_445 .
Sn5 Ca3 Li1 132.94(2) 3_455 .
Sn1 Ca3 Li1 49.71(4) 7_556 .
Sn1 Ca3 Li1 49.71(4) 7_546 .
Sn2 Ca3 Li1 93.96(8) 7_556 .
Sn2 Ca3 Li1 93.96(8) 7_546 .
Sn1 Ca3 Li1 49.02(9) 1_554 7_545
Sn5 Ca3 Li1 47.81(9) 3_445 7_545
Sn5 Ca3 Li1 105.16(8) 3_455 7_545
Sn1 Ca3 Li1 154.78(10) 7_556 7_545
Sn1 Ca3 Li1 89.07(7) 7_546 7_545
Sn2 Ca3 Li1 151.30(10) 7_556 7_545
Sn2 Ca3 Li1 89.93(8) 7_546 7_545
Li1 Ca3 Li1 114.65(10) . 7_545
Sn1 Ca3 Li1 49.02(9) 1_554 7
Sn5 Ca3 Li1 105.16(8) 3_445 7
Sn5 Ca3 Li1 47.81(9) 3_455 7
Sn1 Ca3 Li1 89.07(7) 7_556 7
Sn1 Ca3 Li1 154.78(10) 7_546 7
Sn2 Ca3 Li1 89.93(8) 7_556 7
Sn2 Ca3 Li1 151.30(10) 7_546 7
Li1 Ca3 Li1 114.65(10) . 7
Li1 Ca3 Li1 80.57(13) 7_545 7
Sn1 Ca3 Ca2 135.92(3) 1_554 .
Sn5 Ca3 Ca2 56.957(13) 3_445 .
Sn5 Ca3 Ca2 56.957(13) 3_455 .
Sn1 Ca3 Ca2 103.044(18) 7_556 .
Sn1 Ca3 Ca2 103.044(18) 7_546 .
Sn2 Ca3 Ca2 53.715(12) 7_556 .
Sn2 Ca3 Ca2 53.715(13) 7_546 .
Li1 Ca3 Ca2 131.66(11) . .
Li1 Ca3 Ca2 101.54(10) 7_545 .
Li1 Ca3 Ca2 101.54(10) 7 .
Sn1 Ca3 Ca4 152.18(3) 1_554 .
Sn5 Ca3 Ca4 103.663(18) 3_445 .
Sn5 Ca3 Ca4 103.663(18) 3_455 .
Sn1 Ca3 Ca4 55.818(12) 7_556 .
Sn1 Ca3 Ca4 55.818(12) 7_546 .
Sn2 Ca3 Ca4 53.385(12) 7_556 .
Sn2 Ca3 Ca4 53.385(13) 7_546 .
Li1 Ca3 Ca4 59.75(11) . .
Li1 Ca3 Ca4 139.63(7) 7_545 .
Li1 Ca3 Ca4 139.63(7) 7 .
Ca2 Ca3 Ca4 71.90(2) . .
Sn3 Ca4 Sn2 133.458(10) . 7_546
Sn3 Ca4 Sn2 133.458(10) . 7_556
Sn2 Ca4 Sn2 92.87(2) 7_546 7_556
Sn3 Ca4 Sn2 76.042(17) . .
Sn2 Ca4 Sn2 97.112(17) 7_546 .
Sn2 Ca4 Sn2 97.112(17) 7_556 .
Sn3 Ca4 Sn1 101.049(17) . 7_546
Sn2 Ca4 Sn1 52.002(9) 7_546 7_546
Sn2 Ca4 Sn1 114.26(2) 7_556 7_546
Sn2 Ca4 Sn1 134.868(10) . 7_546
Sn3 Ca4 Sn1 101.049(17) . 7_556
Sn2 Ca4 Sn1 114.26(2) 7_546 7_556
Sn2 Ca4 Sn1 52.002(9) 7_556 7_556
Sn2 Ca4 Sn1 134.868(10) . 7_556
Sn1 Ca4 Sn1 90.21(2) 7_546 7_556
Sn3 Ca4 Li1 85.13(10) . .
Sn2 Ca4 Li1 95.83(7) 7_546 .
Sn2 Ca4 Li1 95.83(7) 7_556 .
Sn2 Ca4 Li1 161.17(10) . .
Sn1 Ca4 Li1 48.66(3) 7_546 .
Sn1 Ca4 Li1 48.66(3) 7_556 .
Sn3 Ca4 Ca3 142.15(3) . .
Sn2 Ca4 Ca3 58.900(13) 7_546 .
Sn2 Ca4 Ca3 58.900(13) 7_556 .
Sn2 Ca4 Ca3 141.80(2) . .
Sn1 Ca4 Ca3 55.380(13) 7_546 .
Sn1 Ca4 Ca3 55.380(13) 7_556 .
Li1 Ca4 Ca3 57.03(10) . .
Sn3 Ca4 Ca1 51.276(13) . 7_556
Sn2 Ca4 Ca1 150.93(2) 7_546 7_556
Sn2 Ca4 Ca1 91.816(12) 7_556 7_556
Sn2 Ca4 Ca1 110.740(19) . 7_556
Sn1 Ca4 Ca1 100.26(2) 7_546 7_556
Sn1 Ca4 Ca1 49.807(12) 7_556 7_556
Li1 Ca4 Ca1 55.13(7) . 7_556
Ca3 Ca4 Ca1 100.06(2) . 7_556
Sn3 Ca4 Ca1 51.276(13) . 7_546
Sn2 Ca4 Ca1 91.816(12) 7_546 7_546
Sn2 Ca4 Ca1 150.93(2) 7_556 7_546
Sn2 Ca4 Ca1 110.740(19) . 7_546
Sn1 Ca4 Ca1 49.807(12) 7_546 7_546
Sn1 Ca4 Ca1 100.26(2) 7_556 7_546
Li1 Ca4 Ca1 55.13(7) . 7_546
Ca3 Ca4 Ca1 100.06(2) . 7_546
Ca1 Ca4 Ca1 71.078(18) 7_556 7_546
Sn3 Ca4 Ca2 49.166(13) . 7_556
Sn2 Ca4 Ca2 146.40(2) 7_546 7_556
Sn2 Ca4 Ca2 91.283(12) 7_556 7_556
Sn2 Ca4 Ca2 49.292(14) . 7_556
Sn1 Ca4 Ca2 150.19(2) 7_546 7_556
Sn1 Ca4 Ca2 94.315(12) 7_556 7_556
Li1 Ca4 Ca2 116.88(8) . 7_556
Ca3 Ca4 Ca2 145.992(9) . 7_556
Ca1 Ca4 Ca2 62.031(15) 7_556 7_556
Ca1 Ca4 Ca2 100.44(2) 7_546 7_556
Sn3 Ca4 Ca2 49.166(13) . 7_546
Sn2 Ca4 Ca2 91.283(12) 7_546 7_546
Sn2 Ca4 Ca2 146.40(2) 7_556 7_546
Sn2 Ca4 Ca2 49.292(14) . 7_546
Sn1 Ca4 Ca2 94.315(12) 7_546 7_546
Sn1 Ca4 Ca2 150.19(2) 7_556 7_546
Li1 Ca4 Ca2 116.88(8) . 7_546
Ca3 Ca4 Ca2 145.992(9) . 7_546
Ca1 Ca4 Ca2 100.44(2) 7_556 7_546
Ca1 Ca4 Ca2 62.031(16) 7_546 7_546
Ca2 Ca4 Ca2 68.016(18) 7_556 7_546
Sn4 Ca5 Sn4 180.0 7_545 3_455
Sn4 Ca5 Sn4 91.049(10) 7_545 7
Sn4 Ca5 Sn4 88.951(10) 3_455 7
Sn4 Ca5 Sn4 88.951(10) 7_545 3_445
Sn4 Ca5 Sn4 91.049(10) 3_455 3_445
Sn4 Ca5 Sn4 180.0 7 3_445
Sn4 Ca5 Sn5 51.044(6) 7_545 7_545
Sn4 Ca5 Sn5 128.956(6) 3_455 7_545
Sn4 Ca5 Sn5 111.143(8) 7 7_545
Sn4 Ca5 Sn5 68.857(8) 3_445 7_545
Sn4 Ca5 Sn5 128.956(6) 7_545 3_455
Sn4 Ca5 Sn5 51.044(6) 3_455 3_455
Sn4 Ca5 Sn5 68.857(8) 7 3_455
Sn4 Ca5 Sn5 111.143(8) 3_445 3_455
Sn5 Ca5 Sn5 180.0 7_545 3_455
Sn4 Ca5 Sn5 111.143(8) 7_545 7
Sn4 Ca5 Sn5 68.857(7) 3_455 7
Sn4 Ca5 Sn5 51.044(7) 7 7
Sn4 Ca5 Sn5 128.956(7) 3_445 7
Sn5 Ca5 Sn5 87.785(9) 7_545 7
Sn5 Ca5 Sn5 92.215(9) 3_455 7
Sn4 Ca5 Sn5 68.857(7) 7_545 3_445
Sn4 Ca5 Sn5 111.143(8) 3_455 3_445
Sn4 Ca5 Sn5 128.956(7) 7 3_445
Sn4 Ca5 Sn5 51.044(7) 3_445 3_445
Sn5 Ca5 Sn5 92.215(9) 7_545 3_445
Sn5 Ca5 Sn5 87.785(9) 3_455 3_445
Sn5 Ca5 Sn5 180.0 7 3_445
Sn4 Ca5 Ca2 56.367(8) 7_545 5
Sn4 Ca5 Ca2 123.633(8) 3_455 5
Sn4 Ca5 Ca2 56.367(8) 7 5
Sn4 Ca5 Ca2 123.633(8) 3_445 5
Sn5 Ca5 Ca2 54.781(7) 7_545 5
Sn5 Ca5 Ca2 125.219(7) 3_455 5
Sn5 Ca5 Ca2 54.781(7) 7 5
Sn5 Ca5 Ca2 125.219(7) 3_445 5
Sn4 Ca5 Ca2 123.633(8) 7_545 .
Sn4 Ca5 Ca2 56.367(8) 3_455 .
Sn4 Ca5 Ca2 123.633(8) 7 .
Sn4 Ca5 Ca2 56.367(8) 3_445 .
Sn5 Ca5 Ca2 125.219(7) 7_545 .
Sn5 Ca5 Ca2 54.781(7) 3_455 .
Sn5 Ca5 Ca2 125.219(7) 7 .
Sn5 Ca5 Ca2 54.781(7) 3_445 .
Ca2 Ca5 Ca2 180.0 5 .
Sn4 Ca5 Ca1 47.518(6) 7_545 1_554
Sn4 Ca5 Ca1 132.482(6) 3_455 1_554
Sn4 Ca5 Ca1 47.518(6) 7 1_554
Sn4 Ca5 Ca1 132.482(6) 3_445 1_554
Sn5 Ca5 Ca1 90.025(8) 7_545 1_554
Sn5 Ca5 Ca1 89.975(8) 3_455 1_554
Sn5 Ca5 Ca1 90.025(8) 7 1_554
Sn5 Ca5 Ca1 89.975(8) 3_445 1_554
Ca2 Ca5 Ca1 53.189(15) 5 1_554
Ca2 Ca5 Ca1 126.810(15) . 1_554
Sn4 Ca5 Ca1 132.482(6) 7_545 5_556
Sn4 Ca5 Ca1 47.518(6) 3_455 5_556
Sn4 Ca5 Ca1 132.482(6) 7 5_556
Sn4 Ca5 Ca1 47.518(6) 3_445 5_556
Sn5 Ca5 Ca1 89.975(8) 7_545 5_556
Sn5 Ca5 Ca1 90.025(8) 3_455 5_556
Sn5 Ca5 Ca1 89.975(8) 7 5_556
Sn5 Ca5 Ca1 90.025(8) 3_445 5_556
Ca2 Ca5 Ca1 126.811(15) 5 5_556
Ca2 Ca5 Ca1 53.190(15) . 5_556
Ca1 Ca5 Ca1 180.000(17) 1_554 5_556
Sn5 Li1 Sn4 83.82(17) 5_655 .
Sn5 Li1 Sn1 115.10(14) 5_655 7_546
Sn4 Li1 Sn1 115.48(14) . 7_546
Sn5 Li1 Sn1 115.10(14) 5_655 7_556
Sn4 Li1 Sn1 115.48(14) . 7_556
Sn1 Li1 Sn1 109.9(2) 7_546 7_556
Sn5 Li1 Ca3 104.47(18) 5_655 .
Sn4 Li1 Ca3 171.7(2) . .
Sn1 Li1 Ca3 61.28(11) 7_546 .
Sn1 Li1 Ca3 61.28(11) 7_556 .
Sn5 Li1 Ca1 119.87(14) 5_655 7_556
Sn4 Li1 Ca1 59.57(10) . 7_556
Sn1 Li1 Ca1 123.1(2) 7_546 7_556
Sn1 Li1 Ca1 57.79(7) 7_556 7_556
Ca3 Li1 Ca1 114.90(14) . 7_556
Sn5 Li1 Ca1 119.87(14) 5_655 7_546
Sn4 Li1 Ca1 59.57(10) . 7_546
Sn1 Li1 Ca1 57.79(7) 7_546 7_546
Sn1 Li1 Ca1 123.1(2) 7_556 7_546
Ca3 Li1 Ca1 114.90(14) . 7_546
Ca1 Li1 Ca1 82.47(14) 7_556 7_546
Sn5 Li1 Ca4 167.7(2) 5_655 .
Sn4 Li1 Ca4 108.50(19) . .
Sn1 Li1 Ca4 60.20(11) 7_546 .
Sn1 Li1 Ca4 60.20(11) 7_556 .
Ca3 Li1 Ca4 63.22(11) . .
Ca1 Li1 Ca4 68.50(11) 7_556 .
Ca1 Li1 Ca4 68.50(11) 7_546 .
Sn5 Li1 Ca3 59.05(10) 5_655 7_545
Sn4 Li1 Ca3 120.31(15) . 7_545
Sn1 Li1 Ca3 58.05(7) 7_546 7_545
Sn1 Li1 Ca3 121.99(19) 7_556 7_545
Ca3 Li1 Ca3 65.35(10) . 7_545
Ca1 Li1 Ca3 178.83(17) 7_556 7_545
Ca1 Li1 Ca3 98.477(13) 7_546 7_545
Ca4 Li1 Ca3 112.48(13) . 7_545
Sn5 Li1 Ca3 59.05(10) 5_655 7
Sn4 Li1 Ca3 120.31(15) . 7
Sn1 Li1 Ca3 121.99(19) 7_546 7
Sn1 Li1 Ca3 58.05(7) 7_556 7
Ca3 Li1 Ca3 65.35(10) . 7
Ca1 Li1 Ca3 98.477(13) 7_556 7
Ca1 Li1 Ca3 178.83(17) 7_546 7
Ca4 Li1 Ca3 112.48(13) . 7
Ca3 Li1 Ca3 80.57(13) 7_545 7
Li1 Sn1 Li1 109.9(2) 7_546 7_556
Li1 Sn1 Sn2 125.03(10) 7_546 .
Li1 Sn1 Sn2 125.03(10) 7_556 .
Li1 Sn1 Ca1 72.18(12) 7_546 .
Li1 Sn1 Ca1 72.18(12) 7_556 .
Sn2 Sn1 Ca1 120.963(17) . .
Li1 Sn1 Ca3 72.93(13) 7_546 1_556
Li1 Sn1 Ca3 72.93(13) 7_556 1_556
Sn2 Sn1 Ca3 121.995(16) . 1_556
Ca1 Sn1 Ca3 117.042(19) . 1_556
Li1 Sn1 Ca3 143.90(13) 7_546 7_556
Li1 Sn1 Ca3 69.01(11) 7_556 7_556
Sn2 Sn1 Ca3 67.727(13) . 7_556
Ca1 Sn1 Ca3 134.570(10) . 7_556
Ca3 Sn1 Ca3 72.519(16) 1_556 7_556
Li1 Sn1 Ca3 69.01(11) 7_546 7_546
Li1 Sn1 Ca3 143.90(13) 7_556 7_546
Sn2 Sn1 Ca3 67.727(13) . 7_546
Ca1 Sn1 Ca3 134.570(10) . 7_546
Ca3 Sn1 Ca3 72.519(16) 1_556 7_546
Ca3 Sn1 Ca3 90.810(19) 7_556 7_546
Li1 Sn1 Ca4 71.14(12) 7_546 7_546
Li1 Sn1 Ca4 146.81(13) 7_556 7_546
Sn2 Sn1 Ca4 62.673(13) . 7_546
Ca1 Sn1 Ca4 77.083(16) . 7_546
Ca3 Sn1 Ca4 134.261(11) 1_556 7_546
Ca3 Sn1 Ca4 130.337(18) 7_556 7_546
Ca3 Sn1 Ca4 68.802(16) 7_546 7_546
Li1 Sn1 Ca4 146.81(13) 7_546 7_556
Li1 Sn1 Ca4 71.14(12) 7_556 7_556
Sn2 Sn1 Ca4 62.673(13) . 7_556
Ca1 Sn1 Ca4 77.083(16) . 7_556
Ca3 Sn1 Ca4 134.261(11) 1_556 7_556
Ca3 Sn1 Ca4 68.802(16) 7_556 7_556
Ca3 Sn1 Ca4 130.337(18) 7_546 7_556
Ca4 Sn1 Ca4 90.21(2) 7_546 7_556
Sn1 Sn2 Sn5 98.554(12) . 5_656
Sn1 Sn2 Ca2 126.876(12) . 7_556
Sn5 Sn2 Ca2 65.393(14) 5_656 7_556
Sn1 Sn2 Ca2 126.876(12) . 7_546
Sn5 Sn2 Ca2 65.393(14) 5_656 7_546
Ca2 Sn2 Ca2 93.49(2) 7_556 7_546
Sn1 Sn2 Ca4 65.324(14) . 7_546
Sn5 Sn2 Ca4 127.183(12) 5_656 7_546
Ca2 Sn2 Ca4 163.67(2) 7_556 7_546
Ca2 Sn2 Ca4 84.503(15) 7_546 7_546
Sn1 Sn2 Ca4 65.324(14) . 7_556
Sn5 Sn2 Ca4 127.183(12) 5_656 7_556
Ca2 Sn2 Ca4 84.503(15) 7_556 7_556
Ca2 Sn2 Ca4 163.67(2) 7_546 7_556
Ca4 Sn2 Ca4 92.87(2) 7_546 7_556
Sn1 Sn2 Ca4 132.370(15) . .
Sn5 Sn2 Ca4 129.076(16) 5_656 .
Ca2 Sn2 Ca4 80.793(16) 7_556 .
Ca2 Sn2 Ca4 80.793(16) 7_546 .
Ca4 Sn2 Ca4 82.889(17) 7_546 .
Ca4 Sn2 Ca4 82.889(17) 7_556 .
Sn1 Sn2 Ca3 61.967(12) . 7_556
Sn5 Sn2 Ca3 60.821(13) 5_656 7_556
Ca2 Sn2 Ca3 66.475(17) 7_556 7_556
Ca2 Sn2 Ca3 126.174(18) 7_546 7_556
Ca4 Sn2 Ca3 127.233(18) 7_546 7_556
Ca4 Sn2 Ca3 67.714(16) 7_556 7_556
Ca4 Sn2 Ca3 137.156(9) . 7_556
Sn1 Sn2 Ca3 61.967(12) . 7_546
Sn5 Sn2 Ca3 60.821(13) 5_656 7_546
Ca2 Sn2 Ca3 126.174(18) 7_556 7_546
Ca2 Sn2 Ca3 66.475(17) 7_546 7_546
Ca4 Sn2 Ca3 67.714(16) 7_546 7_546
Ca4 Sn2 Ca3 127.233(18) 7_556 7_546
Ca4 Sn2 Ca3 137.156(9) . 7_546
Ca3 Sn2 Ca3 85.565(19) 7_556 7_546
Sn3 Sn3 Sn4 96.563(13) 5_656 5_656
Sn3 Sn3 Ca4 130.377(19) 5_656 .
Sn4 Sn3 Ca4 133.060(16) 5_656 .
Sn3 Sn3 Ca2 126.805(12) 5_656 7_556
Sn4 Sn3 Ca2 66.979(14) 5_656 7_556
Ca4 Sn3 Ca2 81.910(17) . 7_556
Sn3 Sn3 Ca2 126.805(12) 5_656 7_546
Sn4 Sn3 Ca2 66.979(14) 5_656 7_546
Ca4 Sn3 Ca2 81.910(17) . 7_546
Ca2 Sn3 Ca2 94.09(2) 7_556 7_546
Sn3 Sn3 Ca1 68.752(13) 5_656 7_546
Sn4 Sn3 Ca1 128.214(12) 5_656 7_546
Ca4 Sn3 Ca1 78.006(16) . 7_546
Ca2 Sn3 Ca1 159.909(19) 7_556 7_546
Ca2 Sn3 Ca1 82.669(15) 7_546 7_546
Sn3 Sn3 Ca1 68.752(13) 5_656 7_556
Sn4 Sn3 Ca1 128.214(12) 5_656 7_556
Ca4 Sn3 Ca1 78.006(16) . 7_556
Ca2 Sn3 Ca1 82.669(15) 7_556 7_556
Ca2 Sn3 Ca1 159.909(19) 7_546 7_556
Ca1 Sn3 Ca1 93.57(2) 7_546 7_556
Sn3 Sn3 Ca1 60.866(13) 5_656 3
Sn4 Sn3 Ca1 60.969(12) 5_656 3
Ca4 Sn3 Ca1 136.902(9) . 3
Ca2 Sn3 Ca1 67.355(17) 7_556 3
Ca2 Sn3 Ca1 127.932(18) 7_546 3
Ca1 Sn3 Ca1 129.618(10) 7_546 3
Ca1 Sn3 Ca1 69.03(2) 7_556 3
Sn3 Sn3 Ca1 60.866(13) 5_656 3_545
Sn4 Sn3 Ca1 60.969(12) 5_656 3_545
Ca4 Sn3 Ca1 136.902(9) . 3_545
Ca2 Sn3 Ca1 127.932(18) 7_556 3_545
Ca2 Sn3 Ca1 67.355(17) 7_546 3_545
Ca1 Sn3 Ca1 69.03(2) 7_546 3_545
Ca1 Sn3 Ca1 129.618(10) 7_556 3_545
Ca1 Sn3 Ca1 86.158(18) 3 3_545
Li1 Sn4 Sn5 141.14(13) . .
Li1 Sn4 Sn3 119.44(13) . 5_656
Sn5 Sn4 Sn3 99.428(11) . 5_656
Li1 Sn4 Ca1 71.34(9) . 7_556
Sn5 Sn4 Ca1 129.228(11) . 7_556
Sn3 Sn4 Ca1 67.994(14) 5_656 7_556
Li1 Sn4 Ca1 71.34(9) . 7_546
Sn5 Sn4 Ca1 129.228(11) . 7_546
Sn3 Sn4 Ca1 67.994(14) 5_656 7_546
Ca1 Sn4 Ca1 92.81(2) 7_556 7_546
Li1 Sn4 Ca5 87.41(9) . 3_545
Sn5 Sn4 Ca5 66.205(6) . 3_545
Sn3 Sn4 Ca5 129.132(6) 5_656 3_545
Ca1 Sn4 Ca5 158.334(14) 7_556 3_545
Ca1 Sn4 Ca5 84.017(12) 7_546 3_545
Li1 Sn4 Ca5 87.41(9) . 3
Sn5 Sn4 Ca5 66.205(6) . 3
Sn3 Sn4 Ca5 129.132(6) 5_656 3
Ca1 Sn4 Ca5 84.017(12) 7_556 3
Ca1 Sn4 Ca5 158.334(14) 7_546 3
Ca5 Sn4 Ca5 91.050(10) 3_545 3
Li1 Sn4 Ca2 134.41(3) . 3
Sn5 Sn4 Ca2 63.598(13) . 3
Sn3 Sn4 Ca2 61.124(13) 5_656 3
Ca1 Sn4 Ca2 67.795(16) 7_556 3
Ca1 Sn4 Ca2 129.102(18) 7_546 3
Ca5 Sn4 Ca2 129.802(13) 3_545 3
Ca5 Sn4 Ca2 69.292(13) 3 3
Li1 Sn4 Ca2 134.41(3) . 3_545
Sn5 Sn4 Ca2 63.598(13) . 3_545
Sn3 Sn4 Ca2 61.124(13) 5_656 3_545
Ca1 Sn4 Ca2 129.102(18) 7_556 3_545
Ca1 Sn4 Ca2 67.795(16) 7_546 3_545
Ca5 Sn4 Ca2 69.292(12) 3_545 3_545
Ca5 Sn4 Ca2 129.802(13) 3 3_545
Ca2 Sn4 Ca2 88.266(19) 3 3_545
Li1 Sn5 Sn4 135.05(12) 5_655 .
Li1 Sn5 Sn2 122.56(12) 5_655 5_656
Sn4 Sn5 Sn2 102.395(12) . 5_656
Li1 Sn5 Ca3 73.14(8) 5_655 3
Sn4 Sn5 Ca3 130.500(11) . 3
Sn2 Sn5 Ca3 68.049(14) 5_656 3
Li1 Sn5 Ca3 73.14(8) 5_655 3_545
Sn4 Sn5 Ca3 130.500(11) . 3_545
Sn2 Sn5 Ca3 68.049(13) 5_656 3_545
Ca3 Sn5 Ca3 92.36(2) 3 3_545
Li1 Sn5 Ca2 134.28(2) 5_655 3
Sn4 Sn5 Ca2 65.462(12) . 3
Sn2 Sn5 Ca2 61.985(13) 5_656 3
Ca3 Sn5 Ca2 67.797(16) 3 3
Ca3 Sn5 Ca2 129.991(18) 3_545 3
Li1 Sn5 Ca2 134.28(2) 5_655 3_545
Sn4 Sn5 Ca2 65.462(13) . 3_545
Sn2 Sn5 Ca2 61.985(13) 5_656 3_545
Ca3 Sn5 Ca2 129.991(18) 3 3_545
Ca3 Sn5 Ca2 67.797(16) 3_545 3_545
Ca2 Sn5 Ca2 90.02(2) 3 3_545
Li1 Sn5 Ca5 86.04(9) 5_655 3_545
Sn4 Sn5 Ca5 62.751(7) . 3_545
Sn2 Sn5 Ca5 129.927(6) 5_656 3_545
Ca3 Sn5 Ca5 158.617(15) 3 3_545
Ca3 Sn5 Ca5 86.024(12) 3_545 3_545
Ca2 Sn5 Ca5 128.213(13) 3 3_545
Ca2 Sn5 Ca5 68.775(13) 3_545 3_545
Li1 Sn5 Ca5 86.04(9) 5_655 3
Sn4 Sn5 Ca5 62.751(7) . 3
Sn2 Sn5 Ca5 129.927(6) 5_656 3
Ca3 Sn5 Ca5 86.024(13) 3 3
Ca3 Sn5 Ca5 158.617(15) 3_545 3
Ca2 Sn5 Ca5 68.775(12) 3 3
Ca2 Sn5 Ca5 128.213(13) 3_545 3
Ca5 Sn5 Ca5 87.785(9) 3_545 3

loop_
_geom_bond_atom_site_label_1
_geom_bond_atom_site_label_2
_geom_bond_distance
_geom_bond_site_symmetry_2
Ca1 Sn1 3.2113(8) .
Ca1 Sn3 3.2683(6) 7_546
Ca1 Sn3 3.2683(6) 7_556
Ca1 Sn4 3.2888(6) 7_556
Ca1 Sn4 3.2888(6) 7_546
Ca1 Sn3 3.4874(6) 3_445
Ca1 Sn3 3.4874(6) 3_455
Ca1 Li1 3.614(5) 7_556
Ca1 Li1 3.614(5) 7_546
Ca1 Ca2 3.7436(11) 5_556
Ca1 Ca1 3.8323(14) 5_556
Ca1 Ca4 4.0977(9) 7_556
Ca2 Sn3 3.2546(6) 7_556
Ca2 Sn3 3.2546(6) 7_546
Ca2 Sn2 3.2703(6) 7_556
Ca2 Sn2 3.2703(6) 7_546
Ca2 Sn5 3.3680(6) 3_445
Ca2 Sn5 3.3680(6) 3_455
Ca2 Sn4 3.4207(6) 3_445
Ca2 Sn4 3.4207(6) 3_455
Ca2 Ca3 3.7199(11) .
Ca2 Ca1 3.7436(11) 5_556
Ca2 Ca5 3.8430(8) .
Ca2 Ca4 4.2587(9) 7_556
Ca3 Sn1 3.2699(8) 1_554
Ca3 Sn5 3.3011(6) 3_445
Ca3 Sn5 3.3011(6) 3_455
Ca3 Sn1 3.3449(6) 7_556
Ca3 Sn1 3.3449(6) 7_546
Ca3 Sn2 3.5068(6) 7_556
Ca3 Sn2 3.5068(6) 7_546
Ca3 Li1 3.561(6) .
Ca3 Li1 3.684(5) 7_545
Ca3 Li1 3.684(5) 7
Ca3 Ca4 3.7895(11) .
Ca4 Sn3 3.2427(8) .
Ca4 Sn2 3.2873(6) 7_546
Ca4 Sn2 3.2873(6) 7_556
Ca4 Sn2 3.3008(9) .
Ca4 Sn1 3.3624(6) 7_546
Ca4 Sn1 3.3624(6) 7_556
Ca4 Li1 3.667(7) .
Ca4 Ca1 4.0978(9) 7_556
Ca4 Ca1 4.0978(9) 7_546
Ca4 Ca2 4.2587(9) 7_556
Ca4 Ca2 4.2587(9) 7_546
Ca5 Sn4 3.3381(3) 7_545
Ca5 Sn4 3.3381(3) 3_455
Ca5 Sn4 3.3381(3) 7
Ca5 Sn4 3.3381(3) 3_445
Ca5 Sn5 3.4356(3) 7_545
Ca5 Sn5 3.4356(3) 3_455
Ca5 Sn5 3.4356(3) 7
Ca5 Sn5 3.4356(3) 3_445
Ca5 Ca2 3.8430(8) 5
Ca5 Ca1 4.4351(8) 1_554
Ca5 Ca1 4.4351(8) 5_556
Li1 Sn5 2.852(7) 5_655
Li1 Sn4 2.883(6) .
Li1 Sn1 2.909(4) 7_546
Li1 Sn1 2.909(4) 7_556
Li1 Ca1 3.614(5) 7_556
Li1 Ca1 3.614(5) 7_546
Li1 Ca3 3.684(5) 7_545
Li1 Ca3 3.684(5) 7
Sn1 Li1 2.909(4) 7_546
Sn1 Li1 2.909(4) 7_556
Sn1 Sn2 2.9160(4) .
Sn1 Ca3 3.2699(8) 1_556
Sn1 Ca3 3.3450(6) 7_556
Sn1 Ca3 3.3450(6) 7_546
Sn1 Ca4 3.3624(6) 7_546
Sn1 Ca4 3.3624(6) 7_556
Sn2 Sn5 2.9437(4) 5_656
Sn2 Ca2 3.2704(6) 7_556
Sn2 Ca2 3.2704(6) 7_546
Sn2 Ca4 3.2873(6) 7_546
Sn2 Ca4 3.2873(6) 7_556
Sn2 Ca3 3.5068(6) 7_556
Sn2 Ca3 3.5068(6) 7_546
Sn3 Sn3 2.8823(5) 5_656
Sn3 Sn4 2.9247(4) 5_656
Sn3 Ca2 3.2545(6) 7_556
Sn3 Ca2 3.2545(6) 7_546
Sn3 Ca1 3.2683(6) 7_546
Sn3 Ca1 3.2683(6) 7_556
Sn3 Ca1 3.4874(6) 3
Sn3 Ca1 3.4874(6) 3_545
Sn4 Sn5 2.9198(4) .
Sn4 Sn3 2.9246(4) 5_656
Sn4 Ca1 3.2888(6) 7_556
Sn4 Ca1 3.2888(6) 7_546
Sn4 Ca5 3.3381(3) 3_545
Sn4 Ca5 3.3381(3) 3
Sn4 Ca2 3.4207(6) 3
Sn4 Ca2 3.4207(6) 3_545
Sn5 Li1 2.852(7) 5_655
Sn5 Sn2 2.9437(4) 5_656
Sn5 Ca3 3.3011(6) 3
Sn5 Ca3 3.3011(6) 3_545
Sn5 Ca2 3.3680(6) 3
Sn5 Ca2 3.3680(6) 3_545
Sn5 Ca5 3.4356(3) 3_545
Sn5 Ca5 3.4356(3) 3
